data_4085454
loop_
_publ_author_name
'Weststrate, Nora-ann'
'Fern\'andez, Israel'
'Liles, David C.'
'van Jaarsveld, Nina'
'Lotz, Simon'

_publ_section_title
;
 Fischer-Type Carbene Complexes of Tris(1,4-phenylene)amines and
 Tri(2-furyl)phosphine
;
_journal_issue 4
_journal_name_full Organometallics
_journal_page_first 696
_journal_paper_doi 10.1021/om5008538
_journal_volume 34
_journal_year 2015
_chemical_formula_moiety 'C34 H22 Br N O12 W2'
_chemical_formula_sum 'C34 H22 Br N O12 W2'
_chemical_formula_weight 1084.13
_chemical_name_systematic
;
 Decacarbonyl-\m-(4-bromophenyl-di-(4-(ethoxy-methylidene)-phenyl)-amino)-
di-tungsten
;
_space_group_crystal_system monoclinic
_space_group_IT_number 14
_space_group_name_Hall '-P 2ybc'
_space_group_name_H-M_alt 'P 1 21/c 1'
_symmetry_space_group_name_Hall '-P 2ybc'
_symmetry_space_group_name_H-M 'P 1 21/c 1'
_atom_sites_solution_hydrogens geom
_atom_sites_solution_primary intrinsic-phasing
_audit_creation_method SHELXL-2014
_cell_angle_alpha 90
_cell_angle_beta 90.262(2)
_cell_angle_gamma 90
_cell_formula_units_Z 4
_cell_length_a 19.5309(13)
_cell_length_b 22.5776(15)
_cell_length_c 7.9946(5)
_cell_measurement_reflns_used 9564
_cell_measurement_temperature 150(2)
_cell_measurement_theta_max 30.465
_cell_measurement_theta_min 2.703
_cell_volume 3525.3(4)
_computing_cell_refinement 'SAINT (Bruker, 2014)'
_computing_data_collection 'APEX2 (Bruker, 2014)'
_computing_data_reduction 'SAINT (Bruker, 2014)'
_computing_molecular_graphics
;
 ORTEP-3 for Windows (Farrugia, 1997), POV-RAY (Cason, 2004),
 Mercury (Macrae <i>et al</i>., 2008)
;
_computing_publication_material 'SHELXL-2014, PLATON (Spek, 2009)'
_computing_structure_refinement 'SHELXTL, SHELXL-2014 (Sheldrick, 2014)'
_computing_structure_solution 'SHELXTS (Sheldrick, 2014)'
_diffrn_ambient_temperature 150(2)
_diffrn_detector_area_resol_mean 10.24
_diffrn_measured_fraction_theta_full 0.999
_diffrn_measured_fraction_theta_max 0.998
_diffrn_measurement_device_type 'Bruker kappa, Photon 100 CMOS'
_diffrn_measurement_method '\f and \w scans'
_diffrn_radiation_source 'I\ms micro focus'
_diffrn_radiation_type MoK\a
_diffrn_radiation_wavelength 0.71073
_diffrn_reflns_av_R_equivalents 0.0598
_diffrn_reflns_av_unetI/netI 0.0436
_diffrn_reflns_Laue_measured_fraction_full 0.999
_diffrn_reflns_Laue_measured_fraction_max 0.998
_diffrn_reflns_limit_h_max 27
_diffrn_reflns_limit_h_min -27
_diffrn_reflns_limit_k_max 32
_diffrn_reflns_limit_k_min 0
_diffrn_reflns_limit_l_max 11
_diffrn_reflns_limit_l_min 0
_diffrn_reflns_number 15782
_diffrn_reflns_point_group_measured_fraction_full 0.999
_diffrn_reflns_point_group_measured_fraction_max 0.998
_diffrn_reflns_theta_full 25.242
_diffrn_reflns_theta_max 30.520
_diffrn_reflns_theta_min 2.272
_exptl_absorpt_coefficient_mu 7.717
_exptl_absorpt_correction_T_max 0.7461
_exptl_absorpt_correction_T_min 0.4185
_exptl_absorpt_correction_type multi-scan
_exptl_absorpt_process_details 'SADABS (Bruker, 2014)'
_exptl_crystal_colour red
_exptl_crystal_density_diffrn 2.043
_exptl_crystal_density_method 'not measured'
_exptl_crystal_description needle
_exptl_crystal_F_000 2048
_exptl_crystal_size_max 0.433
_exptl_crystal_size_mid 0.095
_exptl_crystal_size_min 0.048
_refine_diff_density_max 3.201
_refine_diff_density_min -1.701
_refine_diff_density_rms 0.161
_refine_ls_extinction_method none
_refine_ls_goodness_of_fit_ref 1.104
_refine_ls_hydrogen_treatment constr
_refine_ls_matrix_type full
_refine_ls_number_parameters 454
_refine_ls_number_reflns 15782
_refine_ls_number_restraints 0
_refine_ls_restrained_S_all 1.104
_refine_ls_R_factor_all 0.0493
_refine_ls_R_factor_gt 0.0377
_refine_ls_shift/su_max 0.001
_refine_ls_shift/su_mean 0.000
_refine_ls_structure_factor_coef Fsqd
_refine_ls_weighting_details 'w=1/[\s^2^(Fo^2^)+(0.0277P)^2^+14.0388P] where P=(Fo^2^+2Fc^2^)/3'
_refine_ls_weighting_scheme calc
_refine_ls_wR_factor_gt 0.0784
_refine_ls_wR_factor_ref 0.0829
_reflns_number_gt 13593
_reflns_number_total 15782
_reflns_threshold_expression 'I > 2\s(I)'
_cod_data_source_file om5008538_si_002.cif
_cod_data_source_block Cmplx_2b
_cod_depositor_comments 'Adding full bibliography for 4085452--4085456.cif.'
_cod_database_code 4085454
_shelxl_version_number 2014-1

loop_
_space_group_symop_operation_xyz
'x, y, z'
'-x, y+1/2, -z+1/2'
'-x, -y, -z'
'x, -y-1/2, z-1/2'

loop_
_atom_site_label
_atom_site_type_symbol
_atom_site_fract_x
_atom_site_fract_y
_atom_site_fract_z
_atom_site_U_iso_or_equiv
_atom_site_adp_type
_atom_site_occupancy
_atom_site_site_symmetry_order
_atom_site_calc_flag
_atom_site_refinement_flags_posn
_atom_site_refinement_flags_adp
W1 W -0.19477(2) 0.42767(2) 0.63164(2) 0.02067(5) Uani 1 1 d . .
C1 C -0.2287(3) 0.4742(2) 0.8313(7) 0.0331(11) Uani 1 1 d . .
O1 O -0.2471(2) 0.5003(2) 0.9443(5) 0.0486(11) Uani 1 1 d . .
C2 C -0.2517(2) 0.4819(2) 0.4815(6) 0.0276(9) Uani 1 1 d . .
O2 O -0.28351(19) 0.51494(16) 0.4053(5) 0.0404(9) Uani 1 1 d . .
C3 C -0.1173(2) 0.48776(19) 0.6140(6) 0.0276(9) Uani 1 1 d . .
O3 O -0.0757(2) 0.52321(17) 0.6104(6) 0.0475(11) Uani 1 1 d . .
C4 C -0.1392(2) 0.37870(19) 0.7972(6) 0.0247(9) Uani 1 1 d . .
O4 O -0.11012(18) 0.35289(16) 0.8985(5) 0.0346(8) Uani 1 1 d . .
C5 C -0.2756(2) 0.3713(2) 0.6617(7) 0.0316(10) Uani 1 1 d . .
O5 O -0.3207(2) 0.3402(2) 0.6824(6) 0.0514(11) Uani 1 1 d . .
C6 C -0.15538(19) 0.37294(18) 0.4248(6) 0.0195(8) Uani 1 1 d . .
O6 O -0.18832(15) 0.35518(14) 0.2885(4) 0.0252(7) Uani 1 1 d . .
W2 W 0.44322(2) 0.36014(2) 0.62017(2) 0.02201(5) Uani 1 1 d . .
C7 C 0.5112(2) 0.3607(2) 0.8123(7) 0.0336(11) Uani 1 1 d . .
O7 O 0.5492(2) 0.3624(2) 0.9212(5) 0.0494(11) Uani 1 1 d . .
C8 C 0.5249(2) 0.3591(2) 0.4604(7) 0.0317(10) Uani 1 1 d . .
O8 O 0.5725(2) 0.3574(2) 0.3786(6) 0.0518(12) Uani 1 1 d . .
C9 C 0.4477(2) 0.2697(2) 0.6225(7) 0.0303(10) Uani 1 1 d . .
O9 O 0.4513(2) 0.21950(18) 0.6313(6) 0.0514(11) Uani 1 1 d . .
C10 C 0.3655(2) 0.3573(2) 0.7882(6) 0.0267(9) Uani 1 1 d . .
O10 O 0.32302(18) 0.35570(17) 0.8858(5) 0.0382(9) Uani 1 1 d . .
C11 C 0.4404(2) 0.4501(2) 0.6362(7) 0.0309(10) Uani 1 1 d . .
O11 O 0.43824(19) 0.50017(17) 0.6516(6) 0.0494(11) Uani 1 1 d . .
C12 C 0.3657(2) 0.36614(18) 0.4185(6) 0.0213(8) Uani 1 1 d . .
O12 O 0.36702(16) 0.39828(15) 0.2808(4) 0.0307(7) Uani 1 1 d . .
C13 C -0.2576(2) 0.3728(2) 0.2468(7) 0.0342(11) Uani 1 1 d . .
H13A H -0.2579 0.4132 0.1982 0.041 Uiso 1 1 calc R U
H13B H -0.2865 0.3728 0.3482 0.041 Uiso 1 1 calc R U
C14 C -0.2838(3) 0.3292(3) 0.1235(8) 0.0521(17) Uani 1 1 d . .
H14A H -0.2866 0.2901 0.1760 0.078 Uiso 1 1 calc R U
H14B H -0.2527 0.3274 0.0277 0.078 Uiso 1 1 calc R U
H14C H -0.3294 0.3413 0.0851 0.078 Uiso 1 1 calc R U
C15 C 0.4282(3) 0.4302(3) 0.2272(8) 0.0406(13) Uani 1 1 d . .
H15A H 0.4583 0.4035 0.1624 0.049 Uiso 1 1 calc R U
H15B H 0.4541 0.4445 0.3261 0.049 Uiso 1 1 calc R U
C16 C 0.4071(3) 0.4805(3) 0.1235(9) 0.0508(16) Uani 1 1 d . .
H16A H 0.3814 0.5088 0.1918 0.076 Uiso 1 1 calc R U
H16B H 0.3780 0.4663 0.0316 0.076 Uiso 1 1 calc R U
H16C H 0.4477 0.4999 0.0775 0.076 Uiso 1 1 calc R U
Br1 Br 0.09965(2) -0.01546(2) 0.34635(7) 0.03202(11) Uani 1 1 d . .
N1 N 0.10332(16) 0.25328(13) 0.4172(4) 0.0154(6) Uani 1 1 d . .
C17 C -0.08743(19) 0.34325(17) 0.4186(5) 0.0169(7) Uani 1 1 d . .
C18 C -0.03002(19) 0.36650(16) 0.5013(5) 0.0170(7) Uani 1 1 d . .
H18 H -0.0344 0.4026 0.5614 0.020 Uiso 1 1 calc R U
C19 C 0.03286(19) 0.33824(16) 0.4975(5) 0.0162(7) Uani 1 1 d . .
H19 H 0.0712 0.3557 0.5521 0.019 Uiso 1 1 calc R U
C20 C 0.04044(18) 0.28428(16) 0.4141(5) 0.0142(7) Uani 1 1 d . .
C21 C -0.01623(19) 0.26103(17) 0.3291(5) 0.0171(7) Uani 1 1 d . .
H21 H -0.0120 0.2247 0.2700 0.021 Uiso 1 1 calc R U
C22 C -0.0785(2) 0.29038(18) 0.3302(5) 0.0194(8) Uani 1 1 d . .
H22 H -0.1160 0.2742 0.2694 0.023 Uiso 1 1 calc R U
C23 C 0.2964(2) 0.33886(17) 0.4228(5) 0.0176(7) Uani 1 1 d . .
C24 C 0.28590(19) 0.28526(17) 0.5058(5) 0.0171(7) Uani 1 1 d . .
H24 H 0.3230 0.2674 0.5644 0.021 Uiso 1 1 calc R U
C25 C 0.22264(19) 0.25742(16) 0.5047(5) 0.0153(7) Uani 1 1 d . .
H25 H 0.2171 0.2205 0.5603 0.018 Uiso 1 1 calc R U
C26 C 0.16684(18) 0.28332(16) 0.4223(5) 0.0151(7) Uani 1 1 d . .
C27 C 0.1761(2) 0.33789(17) 0.3426(5) 0.0170(7) Uani 1 1 d . .
H27 H 0.1384 0.3568 0.2895 0.020 Uiso 1 1 calc R U
C28 C 0.2401(2) 0.36437(17) 0.3406(5) 0.0185(8) Uani 1 1 d . .
H28 H 0.2460 0.4007 0.2823 0.022 Uiso 1 1 calc R U
C29 C 0.1027(2) 0.06777(16) 0.3785(6) 0.0202(8) Uani 1 1 d . .
C30 C 0.0522(2) 0.09539(18) 0.4692(6) 0.0225(8) Uani 1 1 d . .
H30 H 0.0170 0.0728 0.5202 0.027 Uiso 1 1 calc R U
C31 C 0.0532(2) 0.15672(18) 0.4854(5) 0.0193(8) Uani 1 1 d . .
H31 H 0.0190 0.1759 0.5499 0.023 Uiso 1 1 calc R U
C32 C 0.10371(19) 0.19008(16) 0.4084(5) 0.0148(7) Uani 1 1 d . .
C33 C 0.1553(2) 0.16075(17) 0.3218(5) 0.0167(7) Uani 1 1 d . .
H33 H 0.1909 0.1831 0.2715 0.020 Uiso 1 1 calc R U
C34 C 0.1555(2) 0.09956(17) 0.3078(5) 0.0189(8) Uani 1 1 d . .
H34 H 0.1914 0.0799 0.2505 0.023 Uiso 1 1 calc R U

loop_
_atom_site_aniso_label
_atom_site_aniso_U_11
_atom_site_aniso_U_22
_atom_site_aniso_U_33
_atom_site_aniso_U_23
_atom_site_aniso_U_13
_atom_site_aniso_U_12
W1 0.01755(8) 0.01657(8) 0.02790(10) 0.00136(6) 0.00219(6) 0.00425(6)
C1 0.029(2) 0.032(2) 0.038(3) 0.000(2) 0.000(2) 0.0134(19)
O1 0.046(2) 0.058(3) 0.042(2) -0.014(2) 0.0031(18) 0.023(2)
C2 0.022(2) 0.023(2) 0.039(3) 0.0023(19) 0.0018(18) 0.0042(16)
O2 0.0347(19) 0.0295(18) 0.057(3) 0.0104(17) -0.0065(17) 0.0090(15)
C3 0.028(2) 0.0166(18) 0.038(3) -0.0015(18) 0.0010(19) 0.0052(16)
O3 0.039(2) 0.0247(18) 0.079(3) -0.0025(19) 0.001(2) -0.0083(16)
C4 0.0216(19) 0.0214(19) 0.031(2) -0.0023(18) 0.0030(17) 0.0054(16)
O4 0.0329(18) 0.0317(18) 0.039(2) 0.0043(16) -0.0031(15) 0.0106(14)
C5 0.027(2) 0.034(2) 0.034(3) 0.006(2) 0.0024(19) 0.0025(19)
O5 0.037(2) 0.067(3) 0.051(3) 0.016(2) -0.0012(18) -0.022(2)
C6 0.0144(17) 0.0165(17) 0.028(2) 0.0045(16) 0.0005(15) -0.0003(14)
O6 0.0178(14) 0.0295(16) 0.0283(17) -0.0006(13) -0.0034(12) 0.0044(12)
W2 0.01551(8) 0.02295(8) 0.02754(10) -0.00023(7) -0.00211(6) -0.00393(6)
C7 0.021(2) 0.043(3) 0.037(3) -0.002(2) 0.0017(19) -0.0041(19)
O7 0.034(2) 0.073(3) 0.041(2) 0.000(2) -0.0140(17) -0.006(2)
C8 0.025(2) 0.036(3) 0.034(3) 0.003(2) -0.0007(19) -0.0001(19)
O8 0.0288(19) 0.070(3) 0.056(3) 0.006(2) 0.0126(18) 0.0044(19)
C9 0.025(2) 0.027(2) 0.039(3) 0.001(2) -0.0031(19) 0.0005(18)
O9 0.047(2) 0.0273(19) 0.080(3) 0.002(2) -0.003(2) 0.0068(17)
C10 0.024(2) 0.023(2) 0.033(3) -0.0020(18) -0.0023(18) -0.0051(16)
O10 0.0317(18) 0.043(2) 0.040(2) -0.0060(17) 0.0079(16) -0.0102(16)
C11 0.020(2) 0.025(2) 0.048(3) -0.001(2) -0.0022(19) -0.0089(17)
O11 0.0310(19) 0.0276(19) 0.090(3) -0.006(2) 0.001(2) -0.0110(15)
C12 0.0183(18) 0.0187(18) 0.027(2) 0.0019(16) 0.0005(16) -0.0045(14)
O12 0.0242(16) 0.0334(18) 0.0346(19) 0.0109(15) -0.0030(13) -0.0126(13)
C13 0.021(2) 0.044(3) 0.038(3) 0.001(2) -0.0073(19) 0.007(2)
C14 0.027(3) 0.080(5) 0.049(4) -0.022(3) -0.012(2) 0.006(3)
C15 0.027(2) 0.045(3) 0.050(3) 0.015(3) 0.000(2) -0.019(2)
C16 0.040(3) 0.051(4) 0.061(4) 0.026(3) -0.004(3) -0.017(3)
Br1 0.0351(2) 0.01159(17) 0.0494(3) -0.00255(18) 0.0073(2) -0.00364(16)
N1 0.0136(14) 0.0085(13) 0.0241(18) -0.0008(12) 0.0011(12) -0.0009(11)
C17 0.0144(16) 0.0140(16) 0.022(2) 0.0024(14) 0.0021(14) 0.0004(13)
C18 0.0181(17) 0.0112(15) 0.022(2) 0.0008(14) 0.0018(14) 0.0000(13)
C19 0.0161(17) 0.0117(16) 0.021(2) -0.0014(14) -0.0016(14) -0.0003(13)
C20 0.0143(16) 0.0136(15) 0.0148(18) 0.0013(13) 0.0018(13) 0.0010(13)
C21 0.0169(17) 0.0135(16) 0.021(2) -0.0014(14) 0.0008(14) -0.0012(13)
C22 0.0162(17) 0.0195(18) 0.023(2) -0.0021(16) -0.0012(14) -0.0028(14)
C23 0.0183(17) 0.0141(16) 0.020(2) -0.0033(14) -0.0001(14) -0.0038(13)
C24 0.0156(16) 0.0157(17) 0.0199(19) -0.0025(14) -0.0024(14) 0.0000(13)
C25 0.0184(17) 0.0113(15) 0.0163(18) 0.0001(13) 0.0012(14) -0.0017(13)
C26 0.0148(16) 0.0135(16) 0.0169(18) -0.0028(14) 0.0005(13) -0.0018(13)
C27 0.0169(17) 0.0153(17) 0.0187(19) -0.0017(14) -0.0004(14) 0.0008(13)
C28 0.0193(18) 0.0129(16) 0.023(2) 0.0015(15) 0.0025(15) -0.0033(14)
C29 0.024(2) 0.0091(15) 0.027(2) -0.0013(15) -0.0014(16) 0.0001(14)
C30 0.0216(19) 0.0136(17) 0.032(2) 0.0024(16) 0.0050(17) -0.0050(14)
C31 0.0165(17) 0.0168(17) 0.025(2) -0.0011(15) 0.0044(15) -0.0021(14)
C32 0.0165(16) 0.0107(15) 0.0173(18) 0.0013(13) 0.0008(13) -0.0014(13)
C33 0.0187(17) 0.0129(16) 0.0183(19) 0.0007(14) 0.0013(14) -0.0018(13)
C34 0.0186(18) 0.0131(16) 0.025(2) -0.0007(15) 0.0025(15) 0.0016(13)

loop_
_atom_type_symbol
_atom_type_description
_atom_type_scat_dispersion_real
_atom_type_scat_dispersion_imag
_atom_type_scat_source
C C 0.0033 0.0016 'International Tables Vol C Tables 4.2.6.8 and 6.1.1.4'
H H 0.0000 0.0000 'International Tables Vol C Tables 4.2.6.8 and 6.1.1.4'
N N 0.0061 0.0033 'International Tables Vol C Tables 4.2.6.8 and 6.1.1.4'
O O 0.0106 0.0060 'International Tables Vol C Tables 4.2.6.8 and 6.1.1.4'
W W -0.8490 6.8722 'International Tables Vol C Tables 4.2.6.8 and 6.1.1.4'
Br Br -0.2901 2.4595 'International Tables Vol C Tables 4.2.6.8 and 6.1.1.4'

loop_
_geom_angle_atom_site_label_1
_geom_angle_atom_site_label_2
_geom_angle_atom_site_label_3
_geom_angle
C1 W1 C4 86.82(19)
C1 W1 C3 87.4(2)
C4 W1 C3 90.72(19)
C1 W1 C2 88.5(2)
C4 W1 C2 175.13(19)
C3 W1 C2 87.87(18)
C1 W1 C5 88.5(2)
C4 W1 C5 89.74(19)
C3 W1 C5 175.9(2)
C2 W1 C5 91.34(19)
C1 W1 C6 176.52(18)
C4 W1 C6 89.79(16)
C3 W1 C6 93.41(17)
C2 W1 C6 94.94(17)
C5 W1 C6 90.67(18)
O1 C1 W1 179.3(5)
O2 C2 W1 175.6(5)
O3 C3 W1 176.3(4)
O4 C4 W1 175.6(4)
O5 C5 W1 178.3(5)
O6 C6 C17 105.4(3)
O6 C6 W1 128.0(3)
C17 C6 W1 126.3(3)
C6 O6 C13 123.8(4)
C7 W2 C10 89.29(19)
C7 W2 C11 87.9(2)
C10 W2 C11 88.27(19)
C7 W2 C9 88.4(2)
C10 W2 C9 89.66(19)
C11 W2 C9 175.8(2)
C7 W2 C8 87.9(2)
C10 W2 C8 176.2(2)
C11 W2 C8 94.1(2)
C9 W2 C8 87.7(2)
C7 W2 C12 175.45(19)
C10 W2 C12 88.47(18)
C11 W2 C12 88.08(18)
C9 W2 C12 95.57(18)
C8 W2 C12 94.50(18)
O7 C7 W2 178.4(5)
O8 C8 W2 176.2(5)
O9 C9 W2 176.8(5)
O10 C10 W2 178.3(4)
O11 C11 W2 177.3(5)
O12 C12 C23 105.6(4)
O12 C12 W2 128.8(3)
C23 C12 W2 125.3(3)
C12 O12 C15 122.3(4)
O6 C13 C14 106.8(4)
O6 C13 H13A 110.4
C14 C13 H13A 110.4
O6 C13 H13B 110.4
C14 C13 H13B 110.4
H13A C13 H13B 108.6
C13 C14 H14A 109.5
C13 C14 H14B 109.5
H14A C14 H14B 109.5
C13 C14 H14C 109.5
H14A C14 H14C 109.5
H14B C14 H14C 109.5
O12 C15 C16 108.6(4)
O12 C15 H15A 110.0
C16 C15 H15A 110.0
O12 C15 H15B 110.0
C16 C15 H15B 110.0
H15A C15 H15B 108.3
C15 C16 H16A 109.5
C15 C16 H16B 109.5
H16A C16 H16B 109.5
C15 C16 H16C 109.5
H16A C16 H16C 109.5
H16B C16 H16C 109.5
C20 N1 C26 121.7(3)
C20 N1 C32 119.9(3)
C26 N1 C32 118.4(3)
C22 C17 C18 117.2(3)
C22 C17 C6 121.0(4)
C18 C17 C6 121.8(4)
C19 C18 C17 121.7(4)
C19 C18 H18 119.2
C17 C18 H18 119.2
C18 C19 C20 120.6(4)
C18 C19 H19 119.7
C20 C19 H19 119.7
C19 C20 C21 118.3(3)
C19 C20 N1 121.2(3)
C21 C20 N1 120.5(3)
C22 C21 C20 120.7(4)
C22 C21 H21 119.6
C20 C21 H21 119.6
C21 C22 C17 121.5(4)
C21 C22 H22 119.2
C17 C22 H22 119.2
C24 C23 C28 117.5(3)
C24 C23 C12 120.4(4)
C28 C23 C12 122.0(4)
C25 C24 C23 121.6(4)
C25 C24 H24 119.2
C23 C24 H24 119.2
C24 C25 C26 120.4(3)
C24 C25 H25 119.8
C26 C25 H25 119.8
C25 C26 C27 118.7(3)
C25 C26 N1 119.6(3)
C27 C26 N1 121.6(3)
C28 C27 C26 120.3(4)
C28 C27 H27 119.9
C26 C27 H27 119.9
C27 C28 C23 121.5(4)
C27 C28 H28 119.2
C23 C28 H28 119.2
C30 C29 C34 121.3(4)
C30 C29 Br1 119.9(3)
C34 C29 Br1 118.8(3)
C29 C30 C31 119.4(4)
C29 C30 H30 120.3
C31 C30 H30 120.3
C32 C31 C30 120.6(4)
C32 C31 H31 119.7
C30 C31 H31 119.7
C31 C32 C33 118.7(3)
C31 C32 N1 121.1(3)
C33 C32 N1 120.3(3)
C34 C33 C32 121.2(4)
C34 C33 H33 119.4
C32 C33 H33 119.4
C29 C34 C33 118.8(4)
C29 C34 H34 120.6
C33 C34 H34 120.6

loop_
_geom_bond_atom_site_label_1
_geom_bond_atom_site_label_2
_geom_bond_distance
W1 C1 2.025(5)
W1 C4 2.035(5)
W1 C3 2.038(5)
W1 C2 2.040(5)
W1 C5 2.043(5)
W1 C6 2.206(4)
C1 O1 1.139(6)
C2 O2 1.145(6)
C3 O3 1.141(6)
C4 O4 1.146(6)
C5 O5 1.138(6)
C6 O6 1.325(5)
C6 C17 1.488(5)
O6 C13 1.448(5)
W2 C7 2.025(5)
W2 C10 2.032(5)
W2 C11 2.036(5)
W2 C9 2.044(5)
W2 C8 2.049(5)
W2 C12 2.211(4)
C7 O7 1.143(6)
C8 O8 1.140(6)
C9 O9 1.138(6)
C10 O10 1.142(6)
C11 O11 1.138(6)
C12 O12 1.319(5)
C12 C23 1.487(5)
O12 C15 1.461(5)
C13 C14 1.483(8)
C13 H13A 0.9900
C13 H13B 0.9900
C14 H14A 0.9800
C14 H14B 0.9800
C14 H14C 0.9800
C15 C16 1.464(8)
C15 H15A 0.9900
C15 H15B 0.9900
C16 H16A 0.9800
C16 H16B 0.9800
C16 H16C 0.9800
Br1 C29 1.898(4)
N1 C20 1.414(5)
N1 C26 1.414(5)
N1 C32 1.429(5)
C17 C22 1.398(5)
C17 C18 1.401(5)
C18 C19 1.384(5)
C18 H18 0.9500
C19 C20 1.397(5)
C19 H19 0.9500
C20 C21 1.399(5)
C21 C22 1.385(5)
C21 H21 0.9500
C22 H22 0.9500
C23 C24 1.396(5)
C23 C28 1.402(6)
C24 C25 1.386(5)
C24 H24 0.9500
C25 C26 1.399(5)
C25 H25 0.9500
C26 C27 1.399(5)
C27 C28 1.386(5)
C27 H27 0.9500
C28 H28 0.9500
C29 C30 1.375(6)
C29 C34 1.381(6)
C30 C31 1.391(5)
C30 H30 0.9500
C31 C32 1.388(5)
C31 H31 0.9500
C32 C33 1.392(5)
C33 C34 1.386(5)
C33 H33 0.9500
C34 H34 0.9500

loop_
_geom_torsion_atom_site_label_1
_geom_torsion_atom_site_label_2
_geom_torsion_atom_site_label_3
_geom_torsion_atom_site_label_4
_geom_torsion
C17 C6 O6 C13 178.7(4)
W1 C6 O6 C13 4.1(6)
C23 C12 O12 C15 -177.0(4)
W2 C12 O12 C15 9.5(7)
C6 O6 C13 C14 -160.8(5)
C12 O12 C15 C16 -154.4(5)
O6 C6 C17 C22 -24.9(5)
W1 C6 C17 C22 149.8(3)
O6 C6 C17 C18 155.6(4)
W1 C6 C17 C18 -29.8(5)
C22 C17 C18 C19 -0.6(6)
C6 C17 C18 C19 178.9(4)
C17 C18 C19 C20 -1.8(6)
C18 C19 C20 C21 2.7(6)
C18 C19 C20 N1 -176.4(4)
C26 N1 C20 C19 -33.3(5)
C32 N1 C20 C19 149.2(4)
C26 N1 C20 C21 147.7(4)
C32 N1 C20 C21 -29.8(5)
C19 C20 C21 C22 -1.1(6)
N1 C20 C21 C22 178.0(4)
C20 C21 C22 C17 -1.4(6)
C18 C17 C22 C21 2.3(6)
C6 C17 C22 C21 -177.3(4)
O12 C12 C23 C24 153.2(4)
W2 C12 C23 C24 -33.0(5)
O12 C12 C23 C28 -24.8(5)
W2 C12 C23 C28 149.0(3)
C28 C23 C24 C25 1.3(6)
C12 C23 C24 C25 -176.8(4)
C23 C24 C25 C26 -1.3(6)
C24 C25 C26 C27 -0.5(6)
C24 C25 C26 N1 177.7(3)
C20 N1 C26 C25 148.4(4)
C32 N1 C26 C25 -34.0(5)
C20 N1 C26 C27 -33.5(5)
C32 N1 C26 C27 144.1(4)
C25 C26 C27 C28 2.3(6)
N1 C26 C27 C28 -175.8(4)
C26 C27 C28 C23 -2.4(6)
C24 C23 C28 C27 0.6(6)
C12 C23 C28 C27 178.6(4)
C34 C29 C30 C31 2.1(7)
Br1 C29 C30 C31 -177.0(3)
C29 C30 C31 C32 1.3(7)
C30 C31 C32 C33 -3.3(6)
C30 C31 C32 N1 176.8(4)
C20 N1 C32 C31 -36.1(6)
C26 N1 C32 C31 146.3(4)
C20 N1 C32 C33 144.1(4)
C26 N1 C32 C33 -33.5(5)
C31 C32 C33 C34 2.0(6)
N1 C32 C33 C34 -178.2(4)
C30 C29 C34 C33 -3.4(7)
Br1 C29 C34 C33 175.8(3)
C32 C33 C34 C29 1.3(6)
